data_7215649
loop_
_publ_author_name
'Shao, Xiangfeng'
'Yamaji, Yuhta'
'Fujiwara, Hideki'
'Sugimoto, Toyonari'

_publ_section_title
;
 Interconvertible bistability in magnetic organic conductors based on bent
 donor molecules, EDO-EDSe-TTFVS(O)
;
_journal_issue 32
_journal_name_full 'Journal of Materials Chemistry'
_journal_page_first 5837
_journal_paper_doi 10.1039/b904061g
_journal_volume 19
_journal_year 2009
_chemical_formula_moiety 'C26 H16 Cl4 Fe O4 S14 Se4 '
_chemical_formula_sum 'C26 H16 Cl4 Fe O4 S14 Se4'
_chemical_formula_weight 1354.75
_space_group_IT_number 14
_symmetry_cell_setting monoclinic
_symmetry_Int_Tables_number 14
_symmetry_space_group_name_Hall '-P 2yab'
_symmetry_space_group_name_H-M 'P 1 21/a 1'
_cell_angle_alpha 90.0000
_cell_angle_beta 114.568(4)
_cell_angle_gamma 90.0000
_cell_formula_units_Z 4
_cell_length_a 15.993(2)
_cell_length_b 14.382(2)
_cell_length_c 20.730(3)
_cell_measurement_reflns_used 15298
_cell_measurement_temperature 298(1)
_cell_measurement_theta_max 27.6
_cell_measurement_theta_min 3.0
_cell_volume 4336.5(10)
_computing_cell_refinement PROCESS-AUTO
_computing_data_collection PROCESS-AUTO
_computing_data_reduction CrystalStructure
_computing_publication_material 'CrystalStructure 3.8'
_computing_structure_refinement CRYSTALS
_computing_structure_solution SIR92
_diffrn_detector_area_resol_mean 10.00
_diffrn_measured_fraction_theta_full 0.986
_diffrn_measured_fraction_theta_max 0.986
_diffrn_measurement_device_type 'Rigaku RAXIS-RAPID'
_diffrn_measurement_method \w
_diffrn_radiation_type 'Mo K\a'
_diffrn_radiation_wavelength 0.71075
_diffrn_reflns_av_R_equivalents 0.085
_diffrn_reflns_limit_h_max 19
_diffrn_reflns_limit_h_min -20
_diffrn_reflns_limit_k_max 17
_diffrn_reflns_limit_k_min -18
_diffrn_reflns_limit_l_max 26
_diffrn_reflns_limit_l_min -26
_diffrn_reflns_number 38371
_diffrn_reflns_theta_full 27.49
_diffrn_reflns_theta_max 27.49
_exptl_absorpt_coefficient_mu 4.661
_exptl_absorpt_correction_T_max 0.911
_exptl_absorpt_correction_T_min 0.193
_exptl_absorpt_correction_type multi-scan
_exptl_absorpt_process_details
;
Higashi, T. (1995). Program for Absorption Correction.
Rigaku Corporation, Tokyo, Japan.
;
_exptl_crystal_colour black
_exptl_crystal_density_diffrn 2.075
_exptl_crystal_density_method 'not measured'
_exptl_crystal_description platelet
_exptl_crystal_F_000 2632.00
_exptl_crystal_size_max 0.80
_exptl_crystal_size_mid 0.20
_exptl_crystal_size_min 0.02
_refine_diff_density_max 1.00
_refine_diff_density_min -0.60
_refine_ls_extinction_method none
_refine_ls_goodness_of_fit_ref 1.078
_refine_ls_hydrogen_treatment refall
_refine_ls_number_parameters 494
_refine_ls_number_reflns 3731
_refine_ls_R_factor_gt 0.0445
_refine_ls_shift/su_max 0.0000
_refine_ls_structure_factor_coef F
_refine_ls_weighting_details
;
Chebychev polynomial with 3 parameters (Carruthers & Watkin, 1979)
12.7810 -1.1517 9.4212
;
_refine_ls_weighting_scheme calc
_refine_ls_wR_factor_ref 0.0546
_reflns_number_gt 3690
_reflns_number_total 9810
_reflns_threshold_expression F^2^>2.0\s(F^2^)
_cod_data_source_file b904061g.txt
_cod_data_source_block '_FeCl4-H-phase'
_cod_original_cell_volume 4336.3(12)
_cod_original_formula_sum 'C26 H16 Cl4 Fe O4 S14 Se4 '
_cod_database_code 7215649

loop_
_symmetry_equiv_pos_site_id
_symmetry_equiv_pos_as_xyz
1 +X,+Y,+Z
2 1/2-X,1/2+Y,-Z
3 -X,-Y,-Z
4 1/2+X,1/2-Y,+Z

loop_
_atom_site_label
_atom_site_type_symbol
_atom_site_fract_x
_atom_site_fract_y
_atom_site_fract_z
_atom_site_U_iso_or_equiv
_atom_site_adp_type
_atom_site_occupancy
_atom_site_symmetry_multiplicity
_atom_site_calc_flag
_atom_site_refinement_flags
Se(1) Se 0.10531(7) 0.39191(7) 0.17318(5) 0.0702(3) Uani 1.00 1 d .
Se(2) Se 0.12315(10) 0.14548(9) 0.14961(6) 0.0935(4) Uani 1.00 1 d .
Se(3) Se 0.31873(9) 0.40824(7) 0.77743(6) 0.0835(3) Uani 1.00 1 d .
Se(4) Se 0.30075(9) 0.16812(8) 0.81115(5) 0.0855(3) Uani 1.00 1 d .
Fe(1) Fe 0.25077(12) 0.09151(12) 0.00891(8) 0.0845(5) Uani 1.00 1 d .
Cl(1) Cl 0.3315(2) 0.1538(3) 0.1092(2) 0.1544(17) Uani 1.00 1 d .
Cl(2) Cl 0.1541(5) -0.0072(4) 0.0168(3) 0.230(3) Uani 1.00 1 d .
Cl(3) Cl 0.3434(2) 0.0317(2) -0.0335(2) 0.1207(13) Uani 1.00 1 d .
Cl(4) Cl 0.1683(4) 0.1925(4) -0.0660(2) 0.195(2) Uani 1.00 1 d .
S(1) S 0.07626(14) 0.30099(13) 0.45434(11) 0.0456(5) Uani 1.00 1 d .
S(2) S 0.05849(15) 0.11870(13) 0.51120(11) 0.0475(5) Uani 1.00 1 d .
S(3) S 0.06672(16) 0.40068(14) 0.58977(12) 0.0561(6) Uani 1.00 1 d .
S(4) S 0.04627(15) 0.21593(15) 0.64510(12) 0.0542(6) Uani 1.00 1 d .
S(5) S 0.08697(15) 0.32736(14) 0.30971(11) 0.0508(6) Uani 1.00 1 d .
S(6) S 0.10846(15) 0.12974(15) 0.29202(11) 0.0513(6) Uani 1.00 1 d .
S(7) S 0.08323(17) 0.01281(14) 0.40035(12) 0.0578(6) Uani 1.00 1 d .
S(8) S 0.31617(14) 0.30437(13) 0.49209(11) 0.0474(5) Uani 1.00 1 d .
S(9) S 0.33874(15) 0.12314(13) 0.43729(11) 0.0494(6) Uani 1.00 1 d .
S(10) S 0.32936(15) 0.40898(14) 0.36525(12) 0.0520(6) Uani 1.00 1 d .
S(11) S 0.35859(15) 0.23186(15) 0.30455(12) 0.0533(6) Uani 1.00 1 d .
S(12) S 0.30899(16) 0.33595(14) 0.63371(12) 0.0565(6) Uani 1.00 1 d .
S(13) S 0.29743(15) 0.13947(14) 0.66240(12) 0.0535(6) Uani 1.00 1 d .
S(14) S 0.31660(17) 0.01741(14) 0.55070(14) 0.0613(7) Uani 1.00 1 d .
O(1) O 0.0668(5) 0.4787(4) 0.7052(3) 0.085(2) Uani 1.00 1 d .
O(2) O 0.0439(5) 0.2975(5) 0.7584(3) 0.083(2) Uani 1.00 1 d .
O(3) O 0.3526(4) 0.5001(4) 0.2645(3) 0.072(2) Uani 1.00 1 d .
O(4) O 0.3854(4) 0.3298(4) 0.2067(3) 0.075(2) Uani 1.00 1 d .
C(1) C 0.0628(4) 0.2387(4) 0.5209(3) 0.038(2) Uani 1.00 1 d .
C(2) C 0.0585(5) 0.2809(5) 0.5783(4) 0.044(2) Uani 1.00 1 d .
C(3) C 0.0858(4) 0.2034(4) 0.4076(3) 0.040(2) Uani 1.00 1 d .
C(4) C 0.0779(5) 0.1154(4) 0.4344(3) 0.041(2) Uani 1.00 1 d .
C(5) C 0.0606(6) 0.3964(6) 0.6714(4) 0.060(2) Uani 1.00 1 d .
C(6) C 0.0499(6) 0.3128(6) 0.6952(4) 0.060(2) Uani 1.00 1 d .
C(7) C 0.0948(5) 0.2175(4) 0.3438(4) 0.043(2) Uani 1.00 1 d .
C(8) C 0.1033(5) 0.2958(6) 0.2343(4) 0.052(2) Uani 1.00 1 d .
C(9) C 0.1115(5) 0.2042(6) 0.2269(4) 0.057(2) Uani 1.00 1 d .
C(10) C 0.0447(14) 0.4647(9) 0.7642(7) 0.148(7) Uani 1.00 1 d .
C(11) C 0.0680(11) 0.3812(9) 0.8004(6) 0.116(5) Uani 1.00 1 d .
C(12) C 0.0525(11) 0.3240(10) 0.0847(6) 0.123(5) Uani 1.00 1 d .
C(13) C 0.060(2) 0.2333(12) 0.0801(7) 0.285(12) Uani 1.00 1 d .
C(14) C 0.3331(5) 0.2427(5) 0.4274(4) 0.044(2) Uani 1.00 1 d .
C(15) C 0.3384(5) 0.2885(5) 0.3708(4) 0.043(2) Uani 1.00 1 d .
C(16) C 0.3086(4) 0.2070(4) 0.5405(3) 0.039(2) Uani 1.00 1 d .
C(17) C 0.3196(5) 0.1185(5) 0.5145(4) 0.047(2) Uani 1.00 1 d .
C(18) C 0.3531(5) 0.4150(5) 0.2918(4) 0.053(2) Uani 1.00 1 d .
C(19) C 0.3677(5) 0.3361(6) 0.2648(4) 0.054(2) Uani 1.00 1 d .
C(20) C 0.3039(5) 0.2230(4) 0.6045(4) 0.043(2) Uani 1.00 1 d .
C(21) C 0.3057(6) 0.3093(6) 0.7142(4) 0.059(2) Uani 1.00 1 d .
C(22) C 0.3002(6) 0.2180(6) 0.7267(4) 0.059(2) Uani 1.00 1 d .
C(23) C 0.3903(7) 0.4992(8) 0.2125(5) 0.084(3) Uani 1.00 1 d .
C(24) C 0.3583(7) 0.4137(8) 0.1662(5) 0.085(3) Uani 1.00 1 d .
C(25) C 0.4060(10) 0.3427(11) 0.8573(6) 0.127(5) Uani 1.00 1 d .
C(26) C 0.3777(10) 0.2601(10) 0.8797(6) 0.123(5) Uani 1.00 1 d .
H(1) H 0.0690 0.5148 0.7965 0.190 Uiso 1.00 1 c R
H(2) H -0.0206 0.4662 0.7452 0.190 Uiso 1.00 1 c R
H(3) H 0.0416 0.3779 0.8338 0.142 Uiso 1.00 1 c R
H(4) H 0.1331 0.3828 0.8248 0.142 Uiso 1.00 1 c R
H(5) H -0.0111 0.3387 0.0650 0.143 Uiso 1.00 1 c R
H(6) H 0.0797 0.3494 0.0556 0.143 Uiso 1.00 1 c R
H(7) H 0.0813 0.2240 0.0440 0.306 Uiso 1.00 1 c R
H(8) H -0.0018 0.2128 0.0636 0.306 Uiso 1.00 1 c R
H(9) H 0.3718 0.5538 0.1843 0.104 Uiso 1.00 1 c R
H(10) H 0.4555 0.4974 0.2361 0.104 Uiso 1.00 1 c R
H(11) H 0.3830 0.4140 0.1317 0.105 Uiso 1.00 1 c R
H(12) H 0.2931 0.4154 0.1431 0.105 Uiso 1.00 1 c R
H(13) H 0.4546 0.3247 0.8449 0.143 Uiso 1.00 1 c R
H(14) H 0.4288 0.3850 0.8960 0.143 Uiso 1.00 1 c R
H(15) H 0.3435 0.2807 0.9050 0.134 Uiso 1.00 1 c R
H(16) H 0.4313 0.2284 0.9111 0.134 Uiso 1.00 1 c R

loop_
_atom_site_aniso_label
_atom_site_aniso_U_11
_atom_site_aniso_U_22
_atom_site_aniso_U_33
_atom_site_aniso_U_12
_atom_site_aniso_U_13
_atom_site_aniso_U_23
Se(1) 0.0803(6) 0.0722(6) 0.0676(6) -0.0020(5) 0.0404(5) 0.0149(5)
Se(2) 0.1480(11) 0.0885(8) 0.0654(6) 0.0291(7) 0.0655(7) 0.0052(5)
Se(3) 0.1212(9) 0.0665(6) 0.0755(7) -0.0172(6) 0.0536(7) -0.0212(5)
Se(4) 0.1187(9) 0.0894(7) 0.0528(5) -0.0394(6) 0.0401(6) -0.0045(5)
Fe(1) 0.0879(10) 0.1027(12) 0.0641(9) -0.0081(9) 0.0326(8) -0.0105(8)
Cl(1) 0.105(2) 0.224(4) 0.111(2) 0.018(2) 0.022(2) -0.083(3)
Cl(2) 0.329(7) 0.220(5) 0.254(6) -0.164(5) 0.233(6) -0.119(5)
Cl(3) 0.127(2) 0.137(3) 0.111(2) -0.011(2) 0.063(2) -0.045(2)
Cl(4) 0.193(4) 0.251(6) 0.145(4) 0.091(4) 0.074(3) 0.072(4)
S(1) 0.0572(12) 0.0339(9) 0.0527(12) -0.0023(8) 0.0298(10) -0.0022(8)
S(2) 0.0627(13) 0.0348(9) 0.0498(11) -0.0010(9) 0.0280(10) 0.0022(8)
S(3) 0.0704(14) 0.0391(11) 0.0637(14) -0.0013(9) 0.0328(11) -0.0059(9)
S(4) 0.0648(14) 0.0530(12) 0.0510(12) 0.0055(10) 0.0301(11) 0.0038(9)
S(5) 0.0602(13) 0.0450(11) 0.0549(12) 0.0018(9) 0.0316(10) 0.0028(9)
S(6) 0.0589(13) 0.0514(12) 0.0478(11) 0.0045(9) 0.0263(10) -0.0058(9)
S(7) 0.0806(15) 0.0360(10) 0.0639(14) 0.0041(10) 0.0371(12) -0.0036(9)
S(8) 0.0586(12) 0.0344(10) 0.0560(12) 0.0005(9) 0.0305(10) 0.0010(9)
S(9) 0.0602(13) 0.0339(10) 0.0585(13) 0.0016(9) 0.0289(10) -0.0025(9)
S(10) 0.0629(13) 0.0400(10) 0.0601(13) 0.0060(9) 0.0325(11) 0.0031(9)
S(11) 0.0544(13) 0.0536(12) 0.0564(13) -0.0003(9) 0.0276(11) -0.0058(10)
S(12) 0.0743(15) 0.0417(11) 0.0667(14) -0.0097(10) 0.0425(12) -0.0052(10)
S(13) 0.0611(13) 0.0463(11) 0.0545(12) -0.0099(9) 0.0253(11) 0.0030(9)
S(14) 0.0758(15) 0.0341(10) 0.0801(15) -0.0012(10) 0.0384(13) 0.0061(10)
O(1) 0.113(5) 0.068(4) 0.073(4) 0.016(3) 0.036(4) -0.023(3)
O(2) 0.113(5) 0.095(5) 0.060(4) 0.009(4) 0.055(4) -0.008(3)
O(3) 0.083(4) 0.064(4) 0.075(4) 0.014(3) 0.039(3) 0.022(3)
O(4) 0.085(4) 0.086(4) 0.058(3) 0.004(3) 0.033(3) 0.004(3)
C(1) 0.036(4) 0.041(4) 0.039(4) -0.006(3) 0.017(3) -0.001(3)
C(2) 0.040(4) 0.043(4) 0.047(4) 0.002(3) 0.018(3) -0.003(3)
C(3) 0.041(4) 0.035(3) 0.047(4) 0.006(3) 0.020(3) 0.001(3)
C(4) 0.044(4) 0.031(3) 0.045(4) -0.000(3) 0.014(3) -0.000(3)
C(5) 0.057(5) 0.058(5) 0.063(5) 0.012(4) 0.024(4) -0.011(4)
C(6) 0.068(5) 0.069(6) 0.048(5) 0.011(4) 0.028(4) -0.008(4)
C(7) 0.041(4) 0.037(4) 0.052(4) -0.001(3) 0.022(3) -0.004(3)
C(8) 0.047(4) 0.057(5) 0.053(5) 0.003(3) 0.022(4) 0.006(4)
C(9) 0.048(4) 0.075(6) 0.048(4) 0.002(4) 0.020(4) 0.003(4)
C(10) 0.28(2) 0.100(10) 0.095(10) 0.044(12) 0.108(13) -0.019(8)
C(11) 0.174(14) 0.113(10) 0.067(7) 0.005(9) 0.057(8) -0.018(7)
C(12) 0.175(14) 0.115(11) 0.068(8) 0.016(10) 0.038(8) 0.009(7)
C(13) 0.59(5) 0.120(14) 0.052(8) 0.13(2) 0.044(16) 0.013(8)
C(14) 0.040(4) 0.045(4) 0.047(4) 0.002(3) 0.017(3) -0.005(3)
C(15) 0.041(4) 0.043(4) 0.047(4) -0.000(3) 0.020(3) -0.006(3)
C(16) 0.044(4) 0.027(3) 0.046(4) -0.004(3) 0.019(3) 0.001(3)
C(17) 0.043(4) 0.036(4) 0.060(5) -0.005(3) 0.020(3) -0.004(3)
C(18) 0.059(5) 0.046(4) 0.054(5) 0.008(3) 0.024(4) 0.012(4)
C(19) 0.055(5) 0.067(5) 0.043(4) 0.001(4) 0.023(4) 0.012(4)
C(20) 0.042(4) 0.037(4) 0.049(4) -0.004(3) 0.018(3) 0.002(3)
C(21) 0.071(5) 0.063(5) 0.049(5) -0.013(4) 0.030(4) -0.009(4)
C(22) 0.069(5) 0.058(5) 0.053(5) -0.018(4) 0.028(4) -0.007(4)
C(23) 0.087(7) 0.093(8) 0.080(7) 0.025(6) 0.042(6) 0.050(6)
C(24) 0.074(6) 0.122(9) 0.067(6) 0.028(6) 0.038(5) 0.031(7)
C(25) 0.130(11) 0.144(13) 0.084(9) -0.057(10) 0.020(8) -0.025(8)
C(26) 0.159(13) 0.120(10) 0.057(7) -0.042(9) 0.012(7) -0.009(7)

loop_
_atom_type_symbol
_atom_type_description
_atom_type_scat_dispersion_real
_atom_type_scat_dispersion_imag
_atom_type_scat_source
C C 0.003 0.002
;
International Tables for Crystallography
(1992, Vol. C, Tables 4.2.6.8 and 6.1.1.4)
;
H H 0.000 0.000
;
International Tables for Crystallography
(1992, Vol. C, Table 6.1.1.4)
;
Cl Cl 0.148 0.159
;
International Tables for Crystallography
(1992, Vol. C, Tables 4.2.6.8 and 6.1.1.4)
;
Fe Fe 0.346 0.844
;
International Tables for Crystallography
(1992, Vol. C, Tables 4.2.6.8 and 6.1.1.4)
;
O O 0.011 0.006
;
International Tables for Crystallography
(1992, Vol. C, Tables 4.2.6.8 and 6.1.1.4)
;
S S 0.125 0.123
;
International Tables for Crystallography
(1992, Vol. C, Tables 4.2.6.8 and 6.1.1.4)
;
Se Se -0.093 2.226
;
International Tables for Crystallography
(1992, Vol. C, Tables 4.2.6.8 and 6.1.1.4)
;

loop_
_geom_angle_atom_site_label_1
_geom_angle_atom_site_label_2
_geom_angle_atom_site_label_3
_geom_angle
_geom_angle_publ_flag
C(8) Se(1) C(12) 98.3(5) yes
C(9) Se(2) C(13) 98.1(7) yes
C(21) Se(3) C(25) 93.4(5) yes
C(22) Se(4) C(26) 100.1(5) yes
Cl(1) Fe(1) Cl(2) 111.4(2) yes
Cl(1) Fe(1) Cl(3) 108.65(17) yes
Cl(1) Fe(1) Cl(4) 111.3(2) yes
Cl(2) Fe(1) Cl(3) 113.4(2) yes
Cl(2) Fe(1) Cl(4) 104.9(2) yes
Cl(3) Fe(1) Cl(4) 107.0(2) yes
C(1) S(1) C(3) 95.4(3) yes
C(1) S(2) C(4) 96.8(3) yes
C(2) S(3) C(5) 93.8(4) yes
C(2) S(4) C(6) 93.3(4) yes
C(7) S(5) C(8) 96.7(4) yes
C(7) S(6) C(9) 94.8(4) yes
C(14) S(8) C(16) 96.1(3) yes
C(14) S(9) C(17) 97.3(4) yes
C(15) S(10) C(18) 93.8(4) yes
C(15) S(11) C(19) 92.8(4) yes
C(20) S(12) C(21) 96.5(4) yes
C(20) S(13) C(22) 95.2(4) yes
C(5) O(1) C(10) 109.3(8) yes
C(6) O(2) C(11) 109.6(9) yes
C(18) O(3) C(23) 112.0(8) yes
C(19) O(4) C(24) 110.0(8) yes
S(1) C(1) S(2) 115.8(4) yes
S(1) C(1) C(2) 122.3(5) yes
S(2) C(1) C(2) 121.9(6) yes
S(3) C(2) S(4) 116.7(5) yes
S(3) C(2) C(1) 122.1(6) yes
S(4) C(2) C(1) 121.2(5) yes
S(1) C(3) C(4) 117.4(6) yes
S(1) C(3) C(7) 118.3(5) yes
C(4) C(3) C(7) 124.2(7) yes
S(2) C(4) S(7) 118.3(4) yes
S(2) C(4) C(3) 114.5(5) yes
S(7) C(4) C(3) 127.2(7) yes
S(3) C(5) O(1) 116.8(7) yes
S(3) C(5) C(6) 117.3(7) yes
O(1) C(5) C(6) 125.9(9) yes
S(4) C(6) O(2) 116.6(7) yes
S(4) C(6) C(5) 118.8(8) yes
O(2) C(6) C(5) 124.5(9) yes
S(5) C(7) S(6) 115.1(5) yes
S(5) C(7) C(3) 120.2(6) yes
S(6) C(7) C(3) 124.6(5) yes
Se(1) C(8) S(5) 117.5(4) yes
Se(1) C(8) C(9) 127.9(7) yes
S(5) C(8) C(9) 114.6(7) yes
Se(2) C(9) S(6) 115.3(5) yes
Se(2) C(9) C(8) 126.0(7) yes
S(6) C(9) C(8) 118.7(7) yes
O(1) C(10) C(11) 118.8(15) yes
O(2) C(11) C(10) 117.0(10) yes
Se(1) C(12) C(13) 123.5(9) yes
Se(2) C(13) C(12) 130.6(10) yes
S(8) C(14) S(9) 115.9(5) yes
S(8) C(14) C(15) 120.2(6) yes
S(9) C(14) C(15) 123.9(6) yes
S(10) C(15) S(11) 116.9(5) yes
S(10) C(15) C(14) 120.0(6) yes
S(11) C(15) C(14) 123.0(5) yes
S(8) C(16) C(17) 116.6(6) yes
S(8) C(16) C(20) 117.5(5) yes
C(17) C(16) C(20) 125.4(7) yes
S(9) C(17) S(14) 120.0(4) yes
S(9) C(17) C(16) 114.1(6) yes
S(14) C(17) C(16) 125.9(7) yes
S(10) C(18) O(3) 116.9(6) yes
S(10) C(18) C(19) 118.2(7) yes
O(3) C(18) C(19) 124.8(9) yes
S(11) C(19) O(4) 116.9(6) yes
S(11) C(19) C(18) 118.2(8) yes
O(4) C(19) C(18) 124.9(8) yes
S(12) C(20) S(13) 114.7(5) yes
S(12) C(20) C(16) 118.8(5) yes
S(13) C(20) C(16) 126.4(5) yes
Se(3) C(21) S(12) 117.6(5) yes
Se(3) C(21) C(22) 126.7(7) yes
S(12) C(21) C(22) 115.5(7) yes
Se(4) C(22) S(13) 117.0(4) yes
Se(4) C(22) C(21) 125.0(7) yes
S(13) C(22) C(21) 118.0(7) yes
O(3) C(23) C(24) 110.3(9) yes
O(4) C(24) C(23) 111.9(8) yes
Se(3) C(25) C(26) 118.6(9) yes
Se(4) C(26) C(25) 121.3(8) yes
O(1) C(10) H(1) 108.9 no
O(1) C(10) H(2) 105.3 no
C(11) C(10) H(1) 109.6 no
C(11) C(10) H(2) 104.2 no
H(1) C(10) H(2) 109.5 no
O(2) C(11) H(3) 108.1 no
O(2) C(11) H(4) 107.5 no
C(10) C(11) H(3) 109.8 no
C(10) C(11) H(4) 104.9 no
H(3) C(11) H(4) 109.5 no
Se(1) C(12) H(5) 105.2 no
Se(1) C(12) H(6) 105.9 no
C(13) C(12) H(5) 107.7 no
C(13) C(12) H(6) 104.7 no
H(5) C(12) H(6) 109.5 no
Se(2) C(13) H(7) 105.0 no
Se(2) C(13) H(8) 102.4 no
C(12) C(13) H(7) 105.7 no
C(12) C(13) H(8) 102.7 no
H(7) C(13) H(8) 109.5 no
O(3) C(23) H(9) 109.4 no
O(3) C(23) H(10) 109.1 no
C(24) C(23) H(9) 110.2 no
C(24) C(23) H(10) 108.3 no
H(9) C(23) H(10) 109.5 no
O(4) C(24) H(11) 109.1 no
O(4) C(24) H(12) 108.6 no
C(23) C(24) H(11) 109.8 no
C(23) C(24) H(12) 108.0 no
H(11) C(24) H(12) 109.5 no
Se(3) C(25) H(13) 106.5 no
Se(3) C(25) H(14) 107.5 no
C(26) C(25) H(13) 105.6 no
C(26) C(25) H(14) 108.9 no
H(13) C(25) H(14) 109.5 no
Se(4) C(26) H(15) 106.2 no
Se(4) C(26) H(16) 106.9 no
C(25) C(26) H(15) 104.8 no
C(25) C(26) H(16) 107.8 no
H(15) C(26) H(16) 109.5 no

loop_
_geom_bond_atom_site_label_1
_geom_bond_atom_site_label_2
_geom_bond_distance
_geom_bond_publ_flag
Se(1) C(8) 1.884(9) yes
Se(1) C(12) 1.934(12) yes
Se(2) C(9) 1.887(10) yes
Se(2) C(13) 1.866(16) yes
Se(3) C(21) 1.886(9) yes
Se(3) C(25) 1.913(12) yes
Se(4) C(22) 1.888(10) yes
Se(4) C(26) 1.956(12) yes
Fe(1) Cl(1) 2.135(4) yes
Fe(1) Cl(2) 2.154(8) yes
Fe(1) Cl(3) 2.188(5) yes
Fe(1) Cl(4) 2.135(5) yes
S(1) C(1) 1.731(8) yes
S(1) C(3) 1.748(8) yes
S(2) C(1) 1.736(7) yes
S(2) C(4) 1.745(9) yes
S(3) C(2) 1.737(7) yes
S(3) C(5) 1.736(11) yes
S(4) C(2) 1.746(9) yes
S(4) C(6) 1.724(10) yes
S(5) C(7) 1.714(7) yes
S(5) C(8) 1.748(10) yes
S(6) C(7) 1.728(8) yes
S(6) C(9) 1.740(10) yes
S(7) C(4) 1.653(7) yes
S(8) C(14) 1.721(9) yes
S(8) C(16) 1.757(7) yes
S(9) C(14) 1.730(7) yes
S(9) C(17) 1.751(10) yes
S(10) C(15) 1.738(7) yes
S(10) C(18) 1.718(10) yes
S(11) C(15) 1.740(9) yes
S(11) C(19) 1.745(9) yes
S(12) C(20) 1.724(7) yes
S(12) C(21) 1.734(10) yes
S(13) C(20) 1.732(8) yes
S(13) C(22) 1.734(9) yes
S(14) C(17) 1.646(8) yes
O(1) C(5) 1.358(11) yes
O(1) C(10) 1.42(2) yes
O(2) C(6) 1.371(13) yes
O(2) C(11) 1.441(14) yes
O(3) C(18) 1.347(10) yes
O(3) C(23) 1.437(16) yes
O(4) C(19) 1.351(12) yes
O(4) C(24) 1.431(13) yes
C(1) C(2) 1.364(12) yes
C(3) C(4) 1.409(10) yes
C(3) C(7) 1.403(12) yes
C(5) C(6) 1.337(13) yes
C(8) C(9) 1.339(13) yes
C(10) C(11) 1.383(19) yes
C(12) C(13) 1.32(2) yes
C(14) C(15) 1.377(12) yes
C(16) C(17) 1.422(10) yes
C(16) C(20) 1.378(12) yes
C(18) C(19) 1.328(13) yes
C(21) C(22) 1.348(12) yes
C(23) C(24) 1.512(16) yes
C(25) C(26) 1.42(2) yes
C(10) H(1) 0.950 no
C(10) H(2) 0.950 no
C(11) H(3) 0.950 no
C(11) H(4) 0.950 no
C(12) H(5) 0.950 no
C(12) H(6) 0.950 no
C(13) H(7) 0.950 no
C(13) H(8) 0.950 no
C(23) H(9) 0.950 no
C(23) H(10) 0.950 no
C(24) H(11) 0.950 no
C(24) H(12) 0.950 no
C(25) H(13) 0.950 no
C(25) H(14) 0.950 no
C(26) H(15) 0.950 no
C(26) H(16) 0.950 no

loop_
_geom_contact_atom_site_label_1
_geom_contact_atom_site_label_2
_geom_contact_distance
_geom_contact_site_symmetry_2
Se(1) Cl(3) 3.883(4) 2_555
Se(1) O(3) 3.927(6) .
Se(1) C(10) 3.78(2) 3_566
Se(1) C(18) 3.709(7) .
Se(1) C(19) 3.903(8) .
Se(2) Se(3) 3.6910(16) 2_546
Se(2) Cl(1) 3.760(5) .
Se(2) Cl(2) 3.713(8) .
Se(2) S(11) 3.998(2) .
Se(3) Se(2) 3.6910(16) 2_556
Se(3) S(6) 3.869(2) 2_556
Se(3) O(1) 3.805(7) .
Se(3) C(5) 3.789(8) .
Se(4) Cl(3) 3.587(4) 1_556
Se(4) Cl(4) 3.949(7) 1_556
Se(4) O(3) 3.334(6) 2_546
Se(4) C(23) 3.773(12) 2_546
Cl(1) Se(2) 3.760(5) .
Cl(1) O(4) 3.129(8) .
Cl(1) C(10) 3.726(14) 2_546
Cl(1) C(12) 3.788(19) 4_555
Cl(1) C(24) 3.890(13) .
Cl(2) Se(2) 3.713(8) .
Cl(2) C(24) 3.884(14) 2_545
Cl(2) C(25) 3.806(18) 2_546
Cl(3) Se(1) 3.883(4) 2_545
Cl(3) Se(4) 3.587(4) 1_554
Cl(3) C(12) 3.780(17) 2_545
Cl(3) C(12) 3.832(14) 4_555
Cl(3) C(24) 3.670(10) 2_545
Cl(3) C(26) 3.893(15) 1_554
Cl(4) Se(4) 3.949(7) 1_554
Cl(4) O(2) 3.670(8) 1_554
Cl(4) C(11) 3.731(13) 1_554
Cl(4) C(23) 3.933(13) 2_545
Cl(4) C(25) 3.850(16) 4_454
S(1) S(8) 3.583(3) .
S(1) S(9) 3.825(3) 4_455
S(1) S(11) 3.605(2) 4_455
S(1) S(14) 3.575(3) 2_556
S(1) C(14) 3.745(8) 4_455
S(1) C(15) 3.695(7) 4_455
S(1) C(16) 3.647(7) .
S(1) C(20) 3.844(6) .
S(2) S(2) 3.828(2) 3_556
S(2) S(7) 3.941(3) 3_556
S(2) S(8) 3.889(3) 4_455
S(2) S(10) 3.880(2) 2_546
S(2) S(10) 3.677(2) 4_455
S(2) S(13) 3.815(2) .
S(2) C(14) 3.844(7) 4_455
S(2) C(15) 3.758(6) 4_455
S(2) C(16) 3.995(8) .
S(2) C(20) 3.883(7) .
S(3) S(9) 3.680(3) 2_556
S(3) S(9) 3.717(2) 4_455
S(3) S(12) 3.711(3) .
S(3) S(14) 3.918(3) 4_455
S(3) C(17) 3.605(7) 4_455
S(3) C(21) 3.846(8) .
S(4) S(7) 3.792(3) 3_556
S(4) S(8) 3.739(2) 4_455
S(4) S(12) 3.777(3) 4_455
S(4) O(3) 3.639(6) 2_546
S(4) C(16) 3.678(6) 4_455
S(4) C(20) 3.714(8) 4_455
S(4) C(22) 3.693(9) .
S(5) S(10) 3.744(3) .
S(5) S(11) 3.708(3) 4_455
S(5) S(14) 3.809(3) 2_556
S(5) O(1) 3.646(7) 3_566
S(5) O(4) 3.786(6) 4_455
S(5) C(10) 3.611(15) 3_566
S(5) C(14) 3.865(7) .
S(5) C(15) 3.721(8) .
S(5) C(19) 3.997(9) 4_455
S(6) Se(3) 3.869(2) 2_546
S(6) S(9) 3.663(2) .
S(6) O(4) 3.309(6) 4_455
S(6) C(14) 3.878(6) .
S(6) C(19) 3.685(9) 4_455
S(6) C(23) 3.681(11) 4_455
S(6) C(24) 3.811(10) 4_455
S(7) S(2) 3.941(3) 3_556
S(7) S(4) 3.792(3) 3_556
S(7) S(8) 3.683(2) 2_546
S(7) S(10) 3.978(3) 4_455
S(7) S(12) 3.309(3) 2_546
S(7) S(14) 3.738(2) .
S(7) O(3) 3.596(6) 4_455
S(7) C(17) 3.843(7) .
S(7) C(18) 3.578(7) 4_455
S(7) C(23) 3.837(9) 4_455
S(8) S(1) 3.583(3) .
S(8) S(2) 3.889(3) 4_555
S(8) S(4) 3.739(2) 4_555
S(8) S(7) 3.683(2) 2_556
S(8) S(14) 3.622(2) 2_556
S(8) C(1) 3.787(8) 4_555
S(8) C(2) 3.735(7) 4_555
S(8) C(3) 3.659(7) .
S(8) C(7) 3.807(6) .
S(9) S(1) 3.825(3) 4_555
S(9) S(3) 3.680(3) 2_546
S(9) S(3) 3.717(2) 4_555
S(9) S(6) 3.663(2) .
S(9) C(1) 3.825(7) 4_555
S(9) C(2) 3.776(6) 4_555
S(9) C(7) 3.812(7) .
S(10) S(2) 3.880(2) 2_556
S(10) S(2) 3.677(2) 4_555
S(10) S(5) 3.744(3) .
S(10) S(7) 3.978(3) 4_555
S(10) S(13) 3.803(2) 2_556
S(10) S(14) 3.781(4) 2_556
S(10) C(4) 3.639(7) 4_555
S(10) C(8) 3.863(7) .
S(11) Se(2) 3.998(2) .
S(11) S(1) 3.605(2) 4_555
S(11) S(5) 3.708(3) 4_555
S(11) O(1) 3.863(7) 2_546
S(11) C(3) 3.490(6) 4_555
S(11) C(7) 3.593(8) 4_555
S(11) C(8) 3.833(8) .
S(11) C(9) 3.615(8) .
S(12) S(3) 3.711(3) .
S(12) S(4) 3.777(3) 4_555
S(12) S(7) 3.309(3) 2_556
S(12) C(1) 3.908(6) .
S(12) C(2) 3.765(8) .
S(13) S(2) 3.815(2) .
S(13) S(10) 3.803(2) 2_546
S(13) O(2) 3.714(7) 4_555
S(13) O(3) 3.885(8) 2_546
S(13) C(1) 3.946(6) .
S(13) C(6) 3.868(10) 4_555
S(13) C(10) 3.924(18) 4_555
S(14) S(1) 3.575(3) 2_546
S(14) S(3) 3.918(3) 4_555
S(14) S(5) 3.809(3) 2_546
S(14) S(7) 3.738(2) .
S(14) S(8) 3.622(2) 2_546
S(14) S(10) 3.781(4) 2_546
S(14) O(1) 3.952(6) 4_555
S(14) C(4) 3.836(6) .
S(14) C(5) 3.860(8) 4_555
O(1) Se(3) 3.805(7) .
O(1) S(5) 3.646(7) 3_566
O(1) S(11) 3.863(7) 2_556
O(1) S(14) 3.952(6) 4_455
O(2) Cl(4) 3.670(8) 1_556
O(2) S(13) 3.714(7) 4_455
O(2) C(20) 3.849(8) 4_455
O(2) C(21) 3.848(12) 4_455
O(2) C(22) 3.680(13) 4_455
O(3) Se(1) 3.927(6) .
O(3) Se(4) 3.334(6) 2_556
O(3) S(4) 3.639(6) 2_556
O(3) S(7) 3.596(6) 4_555
O(3) S(13) 3.885(8) 2_556
O(4) Cl(1) 3.129(8) .
O(4) S(5) 3.786(6) 4_555
O(4) S(6) 3.309(6) 4_555
O(4) C(7) 3.441(8) 4_555
O(4) C(8) 3.752(11) 4_555
O(4) C(9) 3.498(12) 4_555
C(1) S(8) 3.787(8) 4_455
C(1) S(9) 3.825(7) 4_455
C(1) S(12) 3.908(6) .
C(1) S(13) 3.946(6) .
C(1) C(14) 3.377(9) 4_455
C(1) C(15) 3.665(8) 4_455
C(1) C(16) 3.806(11) .
C(1) C(20) 3.516(9) .
C(2) S(8) 3.735(7) 4_455
C(2) S(9) 3.776(6) 4_455
C(2) S(12) 3.765(8) .
C(2) C(14) 3.677(8) 4_455
C(2) C(16) 3.743(11) 4_455
C(2) C(17) 3.772(10) 4_455
C(2) C(20) 3.824(11) .
C(2) C(21) 3.804(10) .
C(2) C(22) 3.916(10) .
C(3) S(8) 3.659(7) .
C(3) S(11) 3.490(6) 4_455
C(3) C(14) 3.845(11) .
C(3) C(15) 3.707(11) 4_455
C(3) C(16) 3.483(8) .
C(3) C(17) 3.674(9) .
C(3) C(18) 3.884(10) 4_455
C(3) C(19) 3.558(9) 4_455
C(4) S(10) 3.639(7) 4_455
C(4) S(14) 3.836(6) .
C(4) C(15) 3.758(10) 4_455
C(4) C(16) 3.665(9) .
C(4) C(17) 3.516(10) .
C(4) C(18) 3.609(9) 4_455
C(4) C(19) 3.784(9) 4_455
C(5) Se(3) 3.789(8) .
C(5) S(14) 3.860(8) 4_455
C(5) C(17) 3.879(9) 4_455
C(5) C(21) 3.851(13) .
C(6) S(13) 3.868(10) 4_455
C(6) C(16) 3.869(9) 4_455
C(6) C(20) 3.624(11) 4_455
C(6) C(21) 3.943(14) .
C(7) S(8) 3.807(6) .
C(7) S(9) 3.812(7) .
C(7) S(11) 3.593(8) 4_455
C(7) O(4) 3.441(8) 4_455
C(7) C(14) 3.488(10) .
C(7) C(15) 3.836(11) .
C(7) C(19) 3.394(10) 4_455
C(8) S(10) 3.863(7) .
C(8) S(11) 3.833(8) .
C(8) O(4) 3.752(11) 4_455
C(8) C(15) 3.647(9) .
C(9) S(11) 3.615(8) .
C(9) O(4) 3.498(12) 4_455
C(9) C(15) 3.812(9) .
C(10) Se(1) 3.78(2) 3_566
C(10) Cl(1) 3.726(14) 2_556
C(10) S(5) 3.611(15) 3_566
C(10) S(13) 3.924(18) 4_455
C(11) Cl(4) 3.731(13) 1_556
C(12) Cl(1) 3.788(19) 4_455
C(12) Cl(3) 3.780(17) 2_555
C(12) Cl(3) 3.832(14) 4_455
C(13) C(26) 3.962(19) 4_454
C(14) S(1) 3.745(8) 4_555
C(14) S(2) 3.844(7) 4_555
C(14) S(5) 3.865(7) .
C(14) S(6) 3.878(6) .
C(14) C(1) 3.377(9) 4_555
C(14) C(2) 3.677(8) 4_555
C(14) C(3) 3.845(11) .
C(14) C(7) 3.488(10) .
C(15) S(1) 3.695(7) 4_555
C(15) S(2) 3.758(6) 4_555
C(15) S(5) 3.721(8) .
C(15) C(1) 3.665(8) 4_555
C(15) C(3) 3.707(11) 4_555
C(15) C(4) 3.758(10) 4_555
C(15) C(7) 3.836(11) .
C(15) C(8) 3.647(9) .
C(15) C(9) 3.812(9) .
C(16) S(1) 3.647(7) .
C(16) S(2) 3.995(8) .
C(16) S(4) 3.678(6) 4_555
C(16) C(1) 3.806(11) .
C(16) C(2) 3.743(11) 4_555
C(16) C(3) 3.483(8) .
C(16) C(4) 3.665(9) .
C(16) C(6) 3.869(9) 4_555
C(17) S(3) 3.605(7) 4_555
C(17) S(7) 3.843(7) .
C(17) C(2) 3.772(10) 4_555
C(17) C(3) 3.674(9) .
C(17) C(4) 3.516(10) .
C(17) C(5) 3.879(9) 4_555
C(18) Se(1) 3.709(7) .
C(18) S(7) 3.578(7) 4_555
C(18) C(3) 3.884(10) 4_555
C(18) C(4) 3.609(9) 4_555
C(19) Se(1) 3.903(8) .
C(19) S(5) 3.997(9) 4_555
C(19) S(6) 3.685(9) 4_555
C(19) C(3) 3.558(9) 4_555
C(19) C(4) 3.784(9) 4_555
C(19) C(7) 3.394(10) 4_555
C(20) S(1) 3.844(6) .
C(20) S(2) 3.883(7) .
C(20) S(4) 3.714(8) 4_555
C(20) O(2) 3.849(8) 4_555
C(20) C(1) 3.516(9) .
C(20) C(2) 3.824(11) .
C(20) C(6) 3.624(11) 4_555
C(21) S(3) 3.846(8) .
C(21) O(2) 3.848(12) 4_555
C(21) C(2) 3.804(10) .
C(21) C(5) 3.851(13) .
C(21) C(6) 3.943(14) .
C(22) S(4) 3.693(9) .
C(22) O(2) 3.680(13) 4_555
C(22) C(2) 3.916(10) .
C(23) Se(4) 3.773(12) 2_556
C(23) Cl(4) 3.933(13) 2_555
C(23) S(6) 3.681(11) 4_555
C(23) S(7) 3.837(9) 4_555
C(24) Cl(1) 3.890(13) .
C(24) Cl(2) 3.884(14) 2_555
C(24) Cl(3) 3.670(10) 2_555
C(24) S(6) 3.811(10) 4_555
C(25) Cl(2) 3.806(18) 2_556
C(25) Cl(4) 3.850(16) 4_556
C(26) Cl(3) 3.893(15) 1_556
C(26) C(13) 3.962(19) 4_556
Se(1) H(1) 3.380 3_566
Se(1) H(2) 3.283 3_566
Se(1) H(12) 3.329 .
Se(2) H(11) 3.799 4_455
Se(2) H(14) 3.869 2_546
Se(3) H(4) 3.513 .
Se(3) H(10) 3.975 3_666
Se(4) H(3) 3.740 4_555
Se(4) H(9) 3.246 2_546
Fe(1) H(5) 3.630 4_555
Fe(1) H(7) 3.626 .
Fe(1) H(9) 3.695 2_545
Fe(1) H(11) 3.795 2_545
Fe(1) H(12) 3.872 2_545
Cl(1) H(1) 2.786 2_546
Cl(1) H(5) 3.017 4_555
Cl(1) H(7) 3.790 .
Cl(1) H(8) 3.712 4_555
Cl(1) H(11) 3.819 .
Cl(1) H(12) 3.923 .
Cl(2) H(4) 3.947 2_546
Cl(2) H(7) 3.645 .
Cl(2) H(8) 3.752 3_555
Cl(2) H(11) 3.096 2_545
Cl(2) H(12) 3.905 2_545
Cl(2) H(14) 3.071 2_546
Cl(2) H(14) 3.852 4_454
Cl(2) H(15) 3.448 2_546
Cl(3) H(5) 3.018 4_555
Cl(3) H(6) 3.012 2_545
Cl(3) H(6) 3.849 4_555
Cl(3) H(9) 3.574 2_545
Cl(3) H(11) 3.740 2_545
Cl(3) H(12) 2.931 2_545
Cl(3) H(15) 3.802 1_554
Cl(3) H(16) 3.556 1_554
Cl(4) H(3) 3.469 1_554
Cl(4) H(4) 3.446 1_554
Cl(4) H(7) 3.157 .
Cl(4) H(9) 3.017 2_545
Cl(4) H(13) 3.147 4_454
Cl(4) H(14) 3.743 4_454
Cl(4) H(15) 3.351 1_554
Cl(4) H(16) 3.792 4_454
S(4) H(9) 3.975 2_546
S(5) H(1) 3.414 3_566
S(5) H(2) 3.199 3_566
S(6) H(10) 2.884 4_455
S(6) H(11) 3.805 4_455
S(7) H(10) 3.163 4_455
S(13) H(2) 3.094 4_555
S(14) H(2) 3.789 4_555
O(2) H(9) 3.766 2_546
O(2) H(13) 3.236 4_455
C(7) H(10) 3.920 4_455
C(8) H(1) 3.736 3_566
C(8) H(2) 3.757 3_566
C(9) H(10) 3.882 4_455
C(9) H(11) 3.761 4_455
C(11) H(13) 3.781 4_455
C(12) H(12) 3.758 .
C(12) H(16) 3.388 4_454
C(13) H(14) 3.899 4_454
C(13) H(15) 3.841 4_454
C(13) H(16) 3.289 4_454
C(22) H(2) 3.804 4_555
C(22) H(3) 3.822 4_555
C(25) H(3) 3.985 4_555
C(25) H(7) 3.838 4_556
C(25) H(8) 3.982 4_556
C(26) H(3) 3.712 4_555
C(26) H(5) 3.777 4_556
C(26) H(7) 3.610 4_556
C(26) H(8) 3.507 4_556
H(1) Se(1) 3.380 3_566
H(1) Cl(1) 2.786 2_556
H(1) S(5) 3.414 3_566
H(1) C(8) 3.736 3_566
H(1) H(5) 3.968 3_566
H(2) Se(1) 3.283 3_566
H(2) S(5) 3.199 3_566
H(2) S(13) 3.094 4_455
H(2) S(14) 3.789 4_455
H(2) C(8) 3.757 3_566
H(2) C(22) 3.804 4_455
H(3) Se(4) 3.740 4_455
H(3) Cl(4) 3.469 1_556
H(3) C(22) 3.822 4_455
H(3) C(25) 3.985 4_455
H(3) C(26) 3.712 4_455
H(3) H(13) 3.278 4_455
H(3) H(16) 3.220 4_455
H(4) Se(3) 3.513 .
H(4) Cl(2) 3.947 2_556
H(4) Cl(4) 3.446 1_556
H(4) H(15) 3.405 .
H(5) Fe(1) 3.630 4_455
H(5) Cl(1) 3.017 4_455
H(5) Cl(3) 3.018 4_455
H(5) C(26) 3.777 4_454
H(5) H(1) 3.968 3_566
H(5) H(15) 3.598 4_454
H(5) H(16) 3.085 4_454
H(6) Cl(3) 3.012 2_555
H(6) Cl(3) 3.849 4_455
H(6) H(12) 3.270 .
H(6) H(16) 3.153 4_454
H(7) Fe(1) 3.626 .
H(7) Cl(1) 3.790 .
H(7) Cl(2) 3.645 .
H(7) Cl(4) 3.157 .
H(7) C(25) 3.838 4_454
H(7) C(26) 3.610 4_454
H(7) H(13) 3.831 4_454
H(7) H(14) 3.405 4_454
H(7) H(15) 3.695 4_454
H(7) H(16) 2.883 4_454
H(8) Cl(1) 3.712 4_455
H(8) Cl(2) 3.752 3_555
H(8) C(25) 3.982 4_454
H(8) C(26) 3.507 4_454
H(8) H(11) 3.297 4_455
H(8) H(14) 3.476 4_454
H(8) H(15) 3.190 4_454
H(8) H(16) 3.007 4_454
H(9) Se(4) 3.246 2_556
H(9) Fe(1) 3.695 2_555
H(9) Cl(3) 3.574 2_555
H(9) Cl(4) 3.017 2_555
H(9) S(4) 3.975 2_556
H(9) O(2) 3.766 2_556
H(9) H(13) 3.540 3_666
H(10) Se(3) 3.975 3_666
H(10) S(6) 2.884 4_555
H(10) S(7) 3.163 4_555
H(10) C(7) 3.920 4_555
H(10) C(9) 3.882 4_555
H(10) H(13) 3.666 3_666
H(11) Se(2) 3.799 4_555
H(11) Fe(1) 3.795 2_555
H(11) Cl(1) 3.819 .
H(11) Cl(2) 3.096 2_555
H(11) Cl(3) 3.740 2_555
H(11) S(6) 3.805 4_555
H(11) C(9) 3.761 4_555
H(11) H(8) 3.297 4_555
H(12) Se(1) 3.329 .
H(12) Fe(1) 3.872 2_555
H(12) Cl(1) 3.923 .
H(12) Cl(2) 3.905 2_555
H(12) Cl(3) 2.931 2_555
H(12) C(12) 3.758 .
H(12) H(6) 3.270 .
H(13) Cl(4) 3.147 4_556
H(13) O(2) 3.236 4_555
H(13) C(11) 3.781 4_555
H(13) H(3) 3.278 4_555
H(13) H(7) 3.831 4_556
H(13) H(9) 3.540 3_666
H(13) H(10) 3.666 3_666
H(14) Se(2) 3.869 2_556
H(14) Cl(2) 3.071 2_556
H(14) Cl(2) 3.852 4_556
H(14) Cl(4) 3.743 4_556
H(14) C(13) 3.899 4_556
H(14) H(7) 3.405 4_556
H(14) H(8) 3.476 4_556
H(15) Cl(2) 3.448 2_556
H(15) Cl(3) 3.802 1_556
H(15) Cl(4) 3.351 1_556
H(15) C(13) 3.841 4_556
H(15) H(4) 3.405 .
H(15) H(5) 3.598 4_556
H(15) H(7) 3.695 4_556
H(15) H(8) 3.190 4_556
H(16) Cl(3) 3.556 1_556
H(16) Cl(4) 3.792 4_556
H(16) C(12) 3.388 4_556
H(16) C(13) 3.289 4_556
H(16) H(3) 3.220 4_555
H(16) H(5) 3.085 4_556
H(16) H(6) 3.153 4_556
H(16) H(7) 2.883 4_556
H(16) H(8) 3.007 4_556

loop_
_geom_torsion_atom_site_label_1
_geom_torsion_atom_site_label_2
_geom_torsion_atom_site_label_3
_geom_torsion_atom_site_label_4
_geom_torsion
C(8) Se(1) C(12) C(13) -28(2)
C(12) Se(1) C(8) S(5) -147.9(6)
C(12) Se(1) C(8) C(9) 31.0(9)
C(9) Se(2) C(13) C(12) 31(3)
C(13) Se(2) C(9) S(6) 150.1(10)
C(13) Se(2) C(9) C(8) -28.1(12)
C(21) Se(3) C(25) C(26) -63.4(13)
C(25) Se(3) C(21) S(12) -133.7(7)
C(25) Se(3) C(21) C(22) 41.4(10)
C(22) Se(4) C(26) C(25) 7.4(14)
C(26) Se(4) C(22) S(13) 145.9(6)
C(26) Se(4) C(22) C(21) -31.2(9)
C(1) S(1) C(3) C(4) 1.5(5)
C(1) S(1) C(3) C(7) 177.6(5)
C(3) S(1) C(1) S(2) -3.2(4)
C(3) S(1) C(1) C(2) 175.1(6)
C(1) S(2) C(4) S(7) 178.7(4)
C(1) S(2) C(4) C(3) -2.4(5)
C(4) S(2) C(1) S(1) 3.5(4)
C(4) S(2) C(1) C(2) -174.8(6)
C(2) S(3) C(5) O(1) 178.4(6)
C(2) S(3) C(5) C(6) -1.8(7)
C(5) S(3) C(2) S(4) 1.3(5)
C(5) S(3) C(2) C(1) -177.6(6)
C(2) S(4) C(6) O(2) -179.1(6)
C(2) S(4) C(6) C(5) -0.7(7)
C(6) S(4) C(2) S(3) -0.6(5)
C(6) S(4) C(2) C(1) 178.3(6)
C(7) S(5) C(8) Se(1) -178.3(4)
C(7) S(5) C(8) C(9) 2.7(6)
C(8) S(5) C(7) S(6) -2.9(4)
C(8) S(5) C(7) C(3) -179.8(4)
C(7) S(6) C(9) Se(2) -178.5(4)
C(7) S(6) C(9) C(8) -0.2(6)
C(9) S(6) C(7) S(5) 2.1(4)
C(9) S(6) C(7) C(3) 178.9(6)
C(14) S(8) C(16) C(17) 1.2(5)
C(14) S(8) C(16) C(20) 173.4(5)
C(16) S(8) C(14) S(9) -1.8(4)
C(16) S(8) C(14) C(15) 176.1(6)
C(14) S(9) C(17) S(14) 179.6(4)
C(14) S(9) C(17) C(16) -0.9(5)
C(17) S(9) C(14) S(8) 1.7(4)
C(17) S(9) C(14) C(15) -176.1(6)
C(15) S(10) C(18) O(3) 178.9(5)
C(15) S(10) C(18) C(19) 0.9(6)
C(18) S(10) C(15) S(11) -3.2(4)
C(18) S(10) C(15) C(14) 174.3(6)
C(15) S(11) C(19) O(4) 179.5(6)
C(15) S(11) C(19) C(18) -3.3(6)
C(19) S(11) C(15) S(10) 3.9(4)
C(19) S(11) C(15) C(14) -173.5(6)
C(20) S(12) C(21) Se(3) 175.3(4)
C(20) S(12) C(21) C(22) -0.3(7)
C(21) S(12) C(20) S(13) 0.4(5)
C(21) S(12) C(20) C(16) -177.3(6)
C(20) S(13) C(22) Se(4) -177.2(4)
C(20) S(13) C(22) C(21) 0.1(7)
C(22) S(13) C(20) S(12) -0.3(5)
C(22) S(13) C(20) C(16) 177.1(6)
C(5) O(1) C(10) C(11) 33.4(17)
C(10) O(1) C(5) S(3) 169.9(9)
C(10) O(1) C(5) C(6) -9.9(13)
C(6) O(2) C(11) C(10) 33.4(19)
C(11) O(2) C(6) S(4) 167.5(8)
C(11) O(2) C(6) C(5) -10.8(13)
C(18) O(3) C(23) C(24) 40.5(9)
C(23) O(3) C(18) S(10) 168.8(5)
C(23) O(3) C(18) C(19) -13.4(10)
C(19) O(4) C(24) C(23) 45.8(12)
C(24) O(4) C(19) S(11) 159.0(6)
C(24) O(4) C(19) C(18) -18.0(10)
S(1) C(1) C(2) S(3) -0.4(6)
S(1) C(1) C(2) S(4) -179.2(3)
S(2) C(1) C(2) S(3) 177.7(3)
S(2) C(1) C(2) S(4) -1.1(8)
S(1) C(3) C(4) S(2) 0.6(7)
S(1) C(3) C(4) S(7) 179.4(4)
S(1) C(3) C(7) S(5) -5.3(8)
S(1) C(3) C(7) S(6) 178.0(4)
C(4) C(3) C(7) S(5) 170.4(5)
C(4) C(3) C(7) S(6) -6.3(10)
C(7) C(3) C(4) S(2) -175.2(5)
C(7) C(3) C(4) S(7) 3.6(10)
S(3) C(5) C(6) S(4) 1.7(10)
O(1) C(5) C(6) S(4) -178.4(6)
O(1) C(5) C(6) O(2) -0.2(12)
Se(1) C(8) C(9) Se(2) -2.5(11)
Se(1) C(8) C(9) S(6) 179.4(4)
S(5) C(8) C(9) Se(2) 176.4(4)
S(5) C(8) C(9) S(6) -1.8(8)
O(1) C(10) C(11) O(2) -48(2)
Se(1) C(12) C(13) Se(2) -3(3)
S(8) C(14) C(15) S(10) 0.8(8)
S(8) C(14) C(15) S(11) 178.1(4)
S(9) C(14) C(15) S(10) 178.6(4)
S(9) C(14) C(15) S(11) -4.1(9)
S(8) C(16) C(17) S(9) -0.2(5)
S(8) C(16) C(17) S(14) 179.3(4)
S(8) C(16) C(20) S(12) -1.8(8)
S(8) C(16) C(20) S(13) -179.2(4)
C(17) C(16) C(20) S(12) 169.6(5)
C(17) C(16) C(20) S(13) -7.7(11)
C(20) C(16) C(17) S(9) -171.7(6)
C(20) C(16) C(17) S(14) 7.8(11)
S(10) C(18) C(19) S(11) 1.8(8)
S(10) C(18) C(19) O(4) 178.7(6)
O(3) C(18) C(19) S(11) -176.1(6)
O(3) C(18) C(19) O(4) 0.9(12)
Se(3) C(21) C(22) Se(4) 2.0(12)
Se(3) C(21) C(22) S(13) -175.0(5)
S(12) C(21) C(22) Se(4) 177.2(4)
S(12) C(21) C(22) S(13) 0.2(8)
O(3) C(23) C(24) O(4) -59.4(11)
Se(3) C(25) C(26) Se(4) 42.0(18)

_cod_duplicate_entry 7201049
